data_7051324
loop_
_publ_author_name
'Wilson, Chick C.'
'Nowell, Harriott'

_publ_section_title
;
 Methyl group librations in sterically hindered dimethylnaphthalene
 molecules: neutron diffraction studies of 1,8-dimethylnaphthalene
 between 50 and 200 K
;
_journal_issue 12
_journal_name_full 'New Journal of Chemistry'
_journal_page_first 1063
_journal_paper_doi 10.1039/b004123h
_journal_volume 24
_journal_year 2000
_chemical_formula_sum 'C12 H12'
_chemical_formula_weight 156.2
_chemical_name_common 1,8-dimethylnaphthalene
_chemical_name_systematic
;
1,8-dimethylnaphthalene                                                         
;
_space_group_IT_number 14
_symmetry_cell_setting monoclinic
_symmetry_space_group_name_Hall '-P 2ybc'
_symmetry_space_group_name_H-M 'P 1 21/c 1'
_cell_angle_alpha 90.00
_cell_angle_beta 124.39(2)
_cell_angle_gamma 90.00
_cell_formula_units_Z 4
_cell_length_a 9.678(2)
_cell_length_b 6.917(2)
_cell_length_c 16.141(4)
_cell_measurement_reflns_used 25
_cell_measurement_temperature 100(1)
_cell_volume 891.7(4)
_computing_molecular_graphics ' ORTEP (Johnson, 1994)'
_computing_structure_refinement ' SHELXL-93 (Sheldrick, 1993)'
_diffrn_ambient_temperature 100(1)
_diffrn_measurement_device SXD
_diffrn_measurement_method 'time-of-flight LAUE diffraction'
_diffrn_radiation_monochromator none
_diffrn_radiation_probe neutron
_diffrn_radiation_source 'ISIS spallation source'
_diffrn_radiation_type neutron
_diffrn_radiation_wavelength 0.5-5.0
_diffrn_reflns_av_R_equivalents 0.062
_diffrn_reflns_av_sigmaI/netI 0.0446
_diffrn_reflns_limit_h_max 16
_diffrn_reflns_limit_h_min 0
_diffrn_reflns_limit_k_max 12
_diffrn_reflns_limit_k_min 0
_diffrn_reflns_limit_l_max 18
_diffrn_reflns_limit_l_min -28
_diffrn_reflns_number 2788
_exptl_absorpt_coefficient_mu '2.080, at 1 Angstrom'
_exptl_absorpt_correction_T_max 0.84
_exptl_absorpt_correction_T_min 0.41
_exptl_absorpt_correction_type empirical
_exptl_absorpt_process_details
;
The linear absorption coefficient is wavelength dependent
 and it is calculated as: 
          mu = 1.08 + 1.00 * lambda  [cm^-1]
;
_exptl_crystal_colour 'pale yellow'
_exptl_crystal_density_diffrn 1.162
_exptl_crystal_density_method 'not measured'
_exptl_crystal_description 'thick plate'
_exptl_crystal_F_000 13.97
_exptl_crystal_size_max 2.5
_exptl_crystal_size_mid 2.5
_exptl_crystal_size_min 1.0
_refine_diff_density_max 0.128
_refine_diff_density_min -0.138
_refine_diff_density_rms 0.028
_refine_ls_extinction_coef 0.130
_refine_ls_extinction_method 'Becker-Coppens Lorentzian model'
_refine_ls_goodness_of_fit_ref 1.190
_refine_ls_hydrogen_treatment refall
_refine_ls_matrix_type full
_refine_ls_number_parameters 217
_refine_ls_number_reflns 1297
_refine_ls_number_restraints 0
_refine_ls_restrained_S_all 1.190
_refine_ls_R_factor_all 0.0933
_refine_ls_R_factor_gt 0.0933
_refine_ls_shift/su_max 0.000
_refine_ls_shift/su_mean 0.000
_refine_ls_structure_factor_coef Fsqd
_refine_ls_weighting_details 'w=1/[\s^2^(Fo^2^)+(0.1216P)^2^+0.3666P] where P=(Fo^2^+2Fc^2^)/3'
_refine_ls_weighting_scheme calc
_refine_ls_wR_factor_gt 0.2226
_refine_ls_wR_factor_ref 0.2226
_reflns_number_gt 1297
_reflns_number_total 1297
_reflns_threshold_expression >2sigma(I)
_cod_data_source_file b004123h.txt
_cod_data_source_block 18dmn100K
_cod_depositor_comments
;
The following automatic conversions were performed:
'_symmetry_cell_setting' value 'Monoclinic' changed to 'monoclinic'
according to '/home/saulius/struct/CIF-dictionaries/cif_core.dic'
dictionary named 'cif_core.dic' version 2.4.1 from 2010-06-29.

Automatic conversion script
Id: cif_fix_enum 1527 2010-12-29 10:47:43Z saulius 

The following automatic conversions were performed:

'_refine_ls_weighting_scheme' value 'calc
w=1/[\s^2^(Fo^2^)+(0.1216P)^2^+0.3666P] where P=(Fo^2^+2Fc^2^)/3' was
changed to 'calc'. New tag '_refine_ls_weighting_details' was
created. The value of the new tag was set to
'w=1/[\s^2^(Fo^2^)+(0.1216P)^2^+0.3666P] where P=(Fo^2^+2Fc^2^)/3'.

Automatic conversion script
Id: cif_fix_values 3143 2015-03-26 13:38:13Z robertas 
;
_cod_original_sg_symbol_H-M P21/c
_cod_database_code 7051324

loop_
_symmetry_equiv_pos_as_xyz
'x, y, z'
'-x, y+1/2, -z+1/2'
'-x, -y, -z'
'x, -y-1/2, z-1/2'

loop_
_atom_site_label
_atom_site_type_symbol
_atom_site_fract_x
_atom_site_fract_y
_atom_site_fract_z
_atom_site_U_iso_or_equiv
_atom_site_adp_type
_atom_site_occupancy
_atom_site_calc_flag
_atom_site_refinement_flags
_atom_site_disorder_assembly
_atom_site_disorder_group
C1 C 0.2491(5) -0.0639(6) 0.4621(4) 0.0172(8) Uani 1 d . . .
C2 C 0.1663(6) 0.0594(8) 0.4891(4) 0.0241(10) Uani 1 d . . .
C3 C 0.0862(6) 0.2309(8) 0.4368(4) 0.0285(11) Uani 1 d . . .
C4 C 0.0953(5) 0.2847(7) 0.3580(4) 0.0233(10) Uani 1 d . . .
C10 C 0.1813(5) 0.1676(6) 0.3284(3) 0.0172(8) Uani 1 d . . .
C9 C 0.2598(5) -0.0106(6) 0.3799(3) 0.0142(8) Uani 1 d . . .
C8 C 0.3427(5) -0.1216(7) 0.3442(4) 0.0193(8) Uani 1 d . . .
C7 C 0.3454(6) -0.0514(9) 0.2649(4) 0.0270(10) Uani 1 d . . .
C6 C 0.2693(7) 0.1225(10) 0.2159(5) 0.0342(12) Uani 1 d . . .
C5 C 0.1872(6) 0.2316(8) 0.2467(4) 0.0263(10) Uani 1 d . . .
C11 C 0.3216(7) -0.2453(8) 0.5247(5) 0.0290(10) Uani 1 d . . .
C12 C 0.4285(7) -0.3141(8) 0.3876(5) 0.0293(11) Uani 1 d . . .
H2 H 0.1607(18) 0.015(2) 0.5524(12) 0.052(3) Uani 1 d . . .
H3 H 0.0187(18) 0.319(2) 0.4589(14) 0.061(4) Uani 1 d . . .
H4 H 0.0345(14) 0.4162(19) 0.3163(10) 0.048(3) Uani 1 d . . .
H5 H 0.1200(15) 0.3644(19) 0.2074(10) 0.049(3) Uani 1 d . . .
H6 H 0.273(2) 0.171(3) 0.1534(13) 0.066(4) Uani 1 d . . .
H7 H 0.4105(17) -0.136(2) 0.2401(10) 0.048(3) Uani 1 d . . .
H111 H 0.4580(14) -0.2529(19) 0.5632(12) 0.052(3) Uani 1 d . . .
H112 H 0.2671(18) -0.3771(18) 0.4814(12) 0.053(3) Uani 1 d . . .
H113 H 0.292(3) -0.248(3) 0.5798(15) 0.072(5) Uani 1 d . . .
H121 H 0.5355(15) -0.301(2) 0.4652(11) 0.051(3) Uani 1 d . . .
H122 H 0.3446(18) -0.4217(19) 0.3826(14) 0.056(4) Uani 1 d . . .
H123 H 0.474(2) -0.372(2) 0.3449(14) 0.062(4) Uani 1 d . . .

loop_
_atom_site_aniso_label
_atom_site_aniso_U_11
_atom_site_aniso_U_22
_atom_site_aniso_U_33
_atom_site_aniso_U_23
_atom_site_aniso_U_13
_atom_site_aniso_U_12
C1 0.0162(16) 0.0166(19) 0.020(2) 0.0014(15) 0.0105(15) -0.0016(14)
C2 0.0191(18) 0.031(2) 0.025(3) -0.0030(19) 0.0145(18) -0.0018(17)
C3 0.0191(18) 0.035(3) 0.032(3) -0.006(2) 0.0151(19) 0.0041(18)
C4 0.0138(17) 0.021(2) 0.025(3) 0.0003(17) 0.0055(16) 0.0060(15)
C10 0.0121(15) 0.0140(19) 0.019(2) 0.0037(15) 0.0045(14) 0.0012(13)
C9 0.0111(15) 0.015(2) 0.015(2) 0.0022(14) 0.0063(14) -0.0007(12)
C8 0.0181(17) 0.0168(19) 0.022(2) -0.0038(15) 0.0109(16) -0.0019(14)
C7 0.027(2) 0.039(3) 0.020(3) -0.006(2) 0.016(2) -0.005(2)
C6 0.032(2) 0.049(3) 0.025(3) 0.002(2) 0.019(2) -0.006(2)
C5 0.0215(19) 0.027(3) 0.022(3) 0.0076(18) 0.0071(17) 0.0001(17)
C11 0.033(2) 0.023(2) 0.028(3) 0.0064(19) 0.015(2) -0.0008(19)
C12 0.028(2) 0.021(2) 0.039(3) -0.001(2) 0.018(2) 0.0046(18)
H2 0.061(7) 0.061(8) 0.067(9) 0.004(7) 0.056(8) 0.004(6)
H3 0.050(7) 0.068(9) 0.082(11) -0.011(8) 0.047(8) 0.013(6)
H4 0.029(5) 0.043(7) 0.051(7) 0.012(5) 0.009(4) 0.016(4)
H5 0.044(6) 0.044(7) 0.041(7) 0.027(5) 0.014(5) 0.002(5)
H6 0.085(10) 0.084(11) 0.059(10) 0.023(8) 0.059(9) 0.012(9)
H7 0.055(7) 0.067(8) 0.040(7) -0.003(6) 0.038(6) 0.009(6)
H111 0.026(5) 0.048(7) 0.059(9) 0.019(6) 0.010(5) 0.006(4)
H112 0.060(7) 0.022(5) 0.066(9) 0.001(5) 0.028(7) -0.011(5)
H113 0.105(13) 0.072(11) 0.072(13) 0.031(9) 0.070(12) 0.015(10)
H121 0.033(5) 0.048(7) 0.049(8) 0.011(6) 0.009(5) 0.014(5)
H122 0.055(7) 0.032(6) 0.085(11) -0.001(6) 0.042(8) -0.007(5)
H123 0.077(10) 0.042(7) 0.093(13) 0.005(7) 0.063(10) 0.024(7)

loop_
_atom_type_symbol
_atom_type_description
_atom_type_scat_length_neutron
_atom_type_scat_source
C C 6.646 'International Tables Vol C Table 4.4.4.1'
H H -3.739 'International Tables Vol C Table 4.4.4.1'

loop_
_geom_angle_atom_site_label_1
_geom_angle_atom_site_label_2
_geom_angle_atom_site_label_3
_geom_angle
_geom_angle_site_symmetry_1
_geom_angle_site_symmetry_3
_geom_angle_publ_flag
C2 C1 C9 119.0(4) . . ?
C2 C1 C11 115.5(4) . . ?
C9 C1 C11 125.5(4) . . ?
C1 C2 C3 123.1(5) . . ?
C1 C2 H2 117.2(9) . . ?
C3 C2 H2 119.6(8) . . ?
C4 C3 C2 118.8(4) . . ?
C4 C3 H3 121.0(11) . . ?
C2 C3 H3 120.2(11) . . ?
C3 C4 C10 120.8(4) . . ?
C3 C4 H4 120.3(9) . . ?
C10 C4 H4 118.9(9) . . ?
C5 C10 C4 118.1(4) . . ?
C5 C10 C9 121.2(4) . . ?
C4 C10 C9 120.7(4) . . ?
C1 C9 C10 117.6(4) . . ?
C1 C9 C8 125.3(4) . . ?
C10 C9 C8 117.1(4) . . ?
C7 C8 C9 119.2(4) . . ?
C7 C8 C12 116.3(4) . . ?
C9 C8 C12 124.5(5) . . ?
C8 C7 C6 123.1(5) . . ?
C8 C7 H7 118.0(9) . . ?
C6 C7 H7 118.9(9) . . ?
C5 C6 C7 119.6(5) . . ?
C5 C6 H6 119.8(11) . . ?
C7 C6 H6 120.6(11) . . ?
C6 C5 C10 119.9(5) . . ?
C6 C5 H5 121.6(10) . . ?
C10 C5 H5 118.5(9) . . ?
C1 C11 H111 112.0(8) . . ?
C1 C11 H112 113.1(9) . . ?
H111 C11 H112 108.4(12) . . ?
C1 C11 H113 109.0(10) . . ?
H111 C11 H113 109.0(16) . . ?
H112 C11 H113 105.0(15) . . ?
C8 C12 H121 111.9(9) . . ?
C8 C12 H122 112.4(9) . . ?
H121 C12 H122 109.5(14) . . ?
C8 C12 H123 110.1(10) . . ?
H121 C12 H123 107.4(13) . . ?
H122 C12 H123 105.2(13) . . ?

loop_
_geom_bond_atom_site_label_1
_geom_bond_atom_site_label_2
_geom_bond_distance
_geom_bond_site_symmetry_2
_geom_bond_publ_flag
C1 C2 1.397(7) . ?
C1 C9 1.438(6) . ?
C1 C11 1.512(7) . ?
C2 C3 1.408(8) . ?
C2 H2 1.097(14) . ?
C3 C4 1.376(8) . ?
C3 H3 1.090(13) . ?
C4 C10 1.424(7) . ?
C4 H4 1.086(13) . ?
C10 C5 1.421(7) . ?
C10 C9 1.440(6) . ?
C9 C8 1.444(6) . ?
C8 C7 1.384(7) . ?
C8 C12 1.515(7) . ?
C7 C6 1.399(9) . ?
C7 H7 1.087(12) . ?
C6 C5 1.378(8) . ?
C6 H6 1.082(14) . ?
C5 H5 1.097(13) . ?
C11 H111 1.097(12) . ?
C11 H112 1.086(15) . ?
C11 H113 1.077(15) . ?
C12 H121 1.089(15) . ?
C12 H122 1.070(14) . ?
C12 H123 1.084(15) . ?

loop_
_cod_related_entry_id
_cod_related_entry_database
_cod_related_entry_code
1 ChemSpider 10813
